data_7250166
loop_
_publ_author_name
'van der Poll, Hendrik J.'
'Erasmus, Rudolph'
'Rademeyer, Melanie'

_publ_section_title
;
 Structures and band gaps of lead-free dabconium-containing hybrid
 alkali-metal halide perovskites
;
_journal_issue 16
_journal_name_full CrystEngComm
_journal_page_first 2545
_journal_page_last 2558
_journal_paper_doi 10.1039/D4CE00907J
_journal_volume 27
_journal_year 2025
_chemical_formula_moiety 'Br3 K, 2(C3 H7 N)'
_chemical_formula_sum 'C6 H14 Br3 K N2'
_chemical_formula_weight 392.99
_space_group_crystal_system trigonal
_space_group_IT_number 167
_space_group_name_Hall '-R 3 2"c'
_space_group_name_H-M_alt 'R -3 c :H'
_atom_sites_solution_hydrogens geom
_atom_sites_solution_primary difmap
_audit_creation_method SHELXL-2018/3
_audit_update_record
;
2024-12-10 deposited with the CCDC.	2025-03-21 downloaded from the CCDC.
;
_cell_angle_alpha 90
_cell_angle_beta 90
_cell_angle_gamma 120
_cell_formula_units_Z 18
_cell_length_a 16.5223(3)
_cell_length_b 16.5223(3)
_cell_length_c 23.0126(6)
_cell_measurement_reflns_used 11216
_cell_measurement_temperature 150(2)
_cell_measurement_theta_max 31.0390
_cell_measurement_theta_min 2.4590
_cell_volume 5440.5(2)
_computing_cell_refinement 'CrysAlisPro 1.171.40.23a (Rigaku OD, 2018)'
_computing_data_collection 'CrysAlisPro 1.171.40.23a (Rigaku OD, 2018)'
_computing_data_reduction 'CrysAlisPro 1.171.40.23a (Rigaku OD, 2018)'
_computing_molecular_graphics 'Mercury (Macrae <i> et al</i>., 2008)'
_computing_publication_material 'Mercury (Macrae <i> et al</i>., 2008)'
_computing_structure_refinement 'SHELXL-2018/3 (Sheldrick, 2018)'
_computing_structure_solution 'SHELXT 2014/5 (Sheldrick, 2014)'
_diffrn_ambient_temperature 150(2)
_diffrn_measured_fraction_theta_full 1.000
_diffrn_measured_fraction_theta_max 0.896
_diffrn_measurement_device_type 'Rigaku (Mo) X-ray Source'
_diffrn_measurement_method '\w scans'
_diffrn_radiation_type MoK\a
_diffrn_radiation_wavelength 0.71073
_diffrn_reflns_av_R_equivalents 0.0711
_diffrn_reflns_av_unetI/netI 0.0258
_diffrn_reflns_Laue_measured_fraction_full 1.000
_diffrn_reflns_Laue_measured_fraction_max 0.896
_diffrn_reflns_limit_h_max 19
_diffrn_reflns_limit_h_min -23
_diffrn_reflns_limit_k_max 21
_diffrn_reflns_limit_k_min -22
_diffrn_reflns_limit_l_max 28
_diffrn_reflns_limit_l_min -32
_diffrn_reflns_number 15695
_diffrn_reflns_point_group_measured_fraction_full 1.000
_diffrn_reflns_point_group_measured_fraction_max 0.896
_diffrn_reflns_theta_full 25.242
_diffrn_reflns_theta_max 30.907
_diffrn_reflns_theta_min 2.271
_diffrn_source 'Rotating-anode X-ray tube'
_diffrn_standards_decay_% 0
_diffrn_standards_interval_count 0
_diffrn_standards_interval_time 0
_diffrn_standards_number 0
_exptl_absorpt_coefficient_mu 10.312
_exptl_absorpt_correction_T_max 1.00000
_exptl_absorpt_correction_T_min 0.29521
_exptl_absorpt_correction_type multi-scan
_exptl_absorpt_process_details
;
CrysAlisPro 1.171.40.23a (Rigaku Oxford Diffraction, 2018)
Empirical absorption correction using spherical harmonics,
 implemented in SCALE3 ABSPACK scaling algorithm.
;
_exptl_crystal_colour Colourless
_exptl_crystal_density_diffrn 2.159
_exptl_crystal_description Block
_exptl_crystal_F_000 3384
_exptl_crystal_size_max 0.159
_exptl_crystal_size_mid 0.157
_exptl_crystal_size_min 0.131
_refine_diff_density_max 0.508
_refine_diff_density_min -0.490
_refine_diff_density_rms 0.105
_refine_ls_extinction_coef 0.000196(16)
_refine_ls_extinction_expression Fc^*^=kFc[1+0.001xFc^2^\l^3^/sin(2\q)]^-1/4^
_refine_ls_extinction_method 'SHELXL-2018/3 (Sheldrick 2018)'
_refine_ls_goodness_of_fit_ref 1.064
_refine_ls_hydrogen_treatment constr
_refine_ls_matrix_type full
_refine_ls_number_parameters 57
_refine_ls_number_reflns 1716
_refine_ls_number_restraints 0
_refine_ls_restrained_S_all 1.064
_refine_ls_R_factor_all 0.0222
_refine_ls_R_factor_gt 0.0198
_refine_ls_shift/su_max 0.002
_refine_ls_shift/su_mean 0.000
_refine_ls_structure_factor_coef Fsqd
_refine_ls_weighting_details 'w=1/[\s^2^(Fo^2^)+(0.0266P)^2^+6.1566P] where P=(Fo^2^+2Fc^2^)/3'
_refine_ls_weighting_scheme calc
_refine_ls_wR_factor_gt 0.0495
_refine_ls_wR_factor_ref 0.0500
_reflns_Friedel_coverage 0.000
_reflns_number_gt 1599
_reflns_number_total 1716
_reflns_threshold_expression 'I > 2\s(I)'
_cod_data_source_file d4ce00907j2.cif
_cod_data_source_block DKBr3
_cod_depositor_comments 'Adding full bibliography for 7250161--7250169.cif.'
_cod_database_code 7250166
_shelx_shelxl_version_number 2018/3
_shelx_space_group_comment
;
The symmetry employed for this shelxl refinement is uniquely defined
by the following loop, which should always be used as a source of
symmetry information in preference to the above space-group names.
They are only intended as comments.
;

loop_
_space_group_symop_operation_xyz
'x, y, z'
'-y, x-y, z'
'-x+y, -x, z'
'y, x, -z+1/2'
'x-y, -y, -z+1/2'
'-x, -x+y, -z+1/2'
'x+2/3, y+1/3, z+1/3'
'-y+2/3, x-y+1/3, z+1/3'
'-x+y+2/3, -x+1/3, z+1/3'
'y+2/3, x+1/3, -z+5/6'
'x-y+2/3, -y+1/3, -z+5/6'
'-x+2/3, -x+y+1/3, -z+5/6'
'x+1/3, y+2/3, z+2/3'
'-y+1/3, x-y+2/3, z+2/3'
'-x+y+1/3, -x+2/3, z+2/3'
'y+1/3, x+2/3, -z+7/6'
'x-y+1/3, -y+2/3, -z+7/6'
'-x+1/3, -x+y+2/3, -z+7/6'
'-x, -y, -z'
'y, -x+y, -z'
'x-y, x, -z'
'-y, -x, z-1/2'
'-x+y, y, z-1/2'
'x, x-y, z-1/2'
'-x+2/3, -y+1/3, -z+1/3'
'y+2/3, -x+y+1/3, -z+1/3'
'x-y+2/3, x+1/3, -z+1/3'
'-y+2/3, -x+1/3, z-1/6'
'-x+y+2/3, y+1/3, z-1/6'
'x+2/3, x-y+1/3, z-1/6'
'-x+1/3, -y+2/3, -z+2/3'
'y+1/3, -x+y+2/3, -z+2/3'
'x-y+1/3, x+2/3, -z+2/3'
'-y+1/3, -x+2/3, z+1/6'
'-x+y+1/3, y+2/3, z+1/6'
'x+1/3, x-y+2/3, z+1/6'

loop_
_atom_site_label
_atom_site_type_symbol
_atom_site_fract_x
_atom_site_fract_y
_atom_site_fract_z
_atom_site_U_iso_or_equiv
_atom_site_adp_type
_atom_site_occupancy
_atom_site_site_symmetry_order
_atom_site_calc_flag
_atom_site_refinement_flags_posn
_atom_site_refinement_flags_adp
_atom_site_refinement_flags_occupancy
_atom_site_disorder_assembly
_atom_site_disorder_group
Br1 Br 0.18568(2) 0.49416(2) 0.24526(2) 0.01394(7) Uani 1 1 d . . . . .
Br2 Br 0.333333 0.50557(2) 0.416667 0.01673(8) Uani 1 2 d S T P . .
K2 K 0.333333 0.666667 0.166667 0.01353(17) Uani 1 6 d S T P . .
K1 K 0.333333 0.666667 0.33349(3) 0.01561(13) Uani 1 3 d S T P . .
N1 N 0.28276(11) 0.36928(11) 0.24854(6) 0.0146(3) Uani 1 1 d . . . . .
H1 H 0.247980 0.404361 0.247395 0.017 Uiso 1 1 calc R U . . .
C3 C 0.25388(13) 0.30965(13) 0.30190(7) 0.0171(3) Uani 1 1 d . . . . .
H3A H 0.186084 0.263958 0.300479 0.021 Uiso 1 1 calc R U . . .
H3B H 0.266547 0.349060 0.336900 0.021 Uiso 1 1 calc R U . . .
C1 C 0.25825(13) 0.30944(13) 0.19527(7) 0.0171(3) Uani 1 1 d . . . . .
H1A H 0.277281 0.349052 0.159999 0.021 Uiso 1 1 calc R U . . .
H1B H 0.189913 0.266190 0.193579 0.021 Uiso 1 1 calc R U . . .
C2 C 0.38446(14) 0.43790(13) 0.25031(10) 0.0252(4) Uani 1 1 d . . . . .
H2A H 0.399807 0.476347 0.285970 0.030 Uiso 1 1 calc R U . . .
H2B H 0.402404 0.479999 0.216246 0.030 Uiso 1 1 calc R U . . .

loop_
_atom_site_aniso_label
_atom_site_aniso_U_11
_atom_site_aniso_U_22
_atom_site_aniso_U_33
_atom_site_aniso_U_23
_atom_site_aniso_U_13
_atom_site_aniso_U_12
Br1 0.01519(10) 0.01354(10) 0.01552(10) 0.00177(6) 0.00129(6) 0.00900(7)
Br2 0.01570(13) 0.01573(11) 0.01876(13) -0.00118(5) -0.00235(9) 0.00785(6)
K2 0.0147(2) 0.0147(2) 0.0112(4) 0.000 0.000 0.00734(12)
K1 0.01685(19) 0.01685(19) 0.0131(3) 0.000 0.000 0.00843(10)
N1 0.0176(7) 0.0133(7) 0.0168(7) -0.0012(6) -0.0013(6) 0.0108(6)
C3 0.0186(8) 0.0233(9) 0.0132(8) 0.0006(7) 0.0033(6) 0.0132(7)
C1 0.0195(8) 0.0223(9) 0.0128(8) -0.0016(7) -0.0032(6) 0.0129(7)
C2 0.0225(10) 0.0106(8) 0.0342(11) -0.0008(8) -0.0020(8) 0.0020(7)

loop_
_atom_type_symbol
_atom_type_description
_atom_type_scat_dispersion_real
_atom_type_scat_dispersion_imag
_atom_type_scat_source
C C 0.0033 0.0016 'International Tables Vol C Tables 4.2.6.8 and 6.1.1.4'
H H 0.0000 0.0000 'International Tables Vol C Tables 4.2.6.8 and 6.1.1.4'
Br Br -0.2901 2.4595 'International Tables Vol C Tables 4.2.6.8 and 6.1.1.4'
K K 0.2009 0.2494 'International Tables Vol C Tables 4.2.6.8 and 6.1.1.4'
N N 0.0061 0.0033 'International Tables Vol C Tables 4.2.6.8 and 6.1.1.4'

loop_
_geom_angle_atom_site_label_1
_geom_angle_atom_site_label_2
_geom_angle_atom_site_label_3
_geom_angle
_geom_angle_site_symmetry_1
_geom_angle_site_symmetry_3
_geom_angle_publ_flag
K2 Br1 K1 71.392(9) . . ?
K1 Br2 K1 71.443(18) . 10_455 ?
Br1 K2 Br1 91.601(4) 26_455 25_565 ?
Br1 K2 Br1 88.400(4) 26_455 . ?
Br1 K2 Br1 180.0 25_565 . ?
Br1 K2 Br1 180.0 26_455 2_665 ?
Br1 K2 Br1 88.400(4) 25_565 2_665 ?
Br1 K2 Br1 91.599(4) . 2_665 ?
Br1 K2 Br1 88.398(4) 26_455 3_565 ?
Br1 K2 Br1 88.399(4) 25_565 3_565 ?
Br1 K2 Br1 91.599(4) . 3_565 ?
Br1 K2 Br1 91.600(4) 2_665 3_565 ?
Br1 K2 Br1 91.600(4) 26_455 27 ?
Br1 K2 Br1 91.600(4) 25_565 27 ?
Br1 K2 Br1 88.401(4) . 27 ?
Br1 K2 Br1 88.401(4) 2_665 27 ?
Br1 K2 Br1 180.0 3_565 27 ?
Br1 K2 K1 55.874(3) 26_455 25_565 ?
Br1 K2 K1 55.876(3) 25_565 25_565 ?
Br1 K2 K1 124.126(3) . 25_565 ?
Br1 K2 K1 124.128(3) 2_665 25_565 ?
Br1 K2 K1 124.122(3) 3_565 25_565 ?
Br1 K2 K1 55.876(3) 27 25_565 ?
Br1 K2 K1 124.124(3) 26_455 . ?
Br1 K2 K1 124.124(3) 25_565 . ?
Br1 K2 K1 55.874(3) . . ?
Br1 K2 K1 55.874(3) 2_665 . ?
Br1 K2 K1 55.876(3) 3_565 . ?
Br1 K2 K1 124.126(3) 27 . ?
K1 K2 K1 180.0 25_565 . ?
Br2 K1 Br2 89.354(12) 3_565 2_665 ?
Br2 K1 Br2 89.352(12) 3_565 . ?
Br2 K1 Br2 89.352(12) 2_665 . ?
Br2 K1 Br1 96.194(4) 3_565 . ?
Br2 K1 Br1 173.654(5) 2_665 . ?
Br2 K1 Br1 87.638(4) . . ?
Br2 K1 Br1 173.656(5) 3_565 2_665 ?
Br2 K1 Br1 87.637(3) 2_665 2_665 ?
Br2 K1 Br1 96.195(4) . 2_665 ?
Br1 K1 Br1 87.136(12) . 2_665 ?
Br2 K1 Br1 87.638(3) 3_565 3_565 ?
Br2 K1 Br1 96.196(4) 2_665 3_565 ?
Br2 K1 Br1 173.655(5) . 3_565 ?
Br1 K1 Br1 87.135(12) . 3_565 ?
Br1 K1 Br1 87.136(12) 2_665 3_565 ?
Br2 K1 K1 54.277(9) 3_565 10_455 ?
Br2 K1 K1 54.280(9) 2_665 10_455 ?
Br2 K1 K1 54.281(9) . 10_455 ?
Br1 K1 K1 127.266(8) . 10_455 ?
Br1 K1 K1 127.268(9) 2_665 10_455 ?
Br1 K1 K1 127.264(9) 3_565 10_455 ?
Br2 K1 K2 125.721(9) 3_565 . ?
Br2 K1 K2 125.720(9) 2_665 . ?
Br2 K1 K2 125.721(9) . . ?
Br1 K1 K2 52.734(9) . . ?
Br1 K1 K2 52.734(9) 2_665 . ?
Br1 K1 K2 52.734(8) 3_565 . ?
K1 K1 K2 180.0 10_455 . ?
C2 N1 C3 110.30(14) . . ?
C2 N1 C1 110.83(15) . . ?
C3 N1 C1 110.20(14) . . ?
C2 N1 H1 108.5 . . ?
C3 N1 H1 108.5 . . ?
C1 N1 H1 108.5 . . ?
N1 C3 C1 108.53(13) . 4 ?
N1 C3 H3A 110.0 . . ?
C1 C3 H3A 110.0 4 . ?
N1 C3 H3B 110.0 . . ?
C1 C3 H3B 110.0 4 . ?
H3A C3 H3B 108.4 . . ?
N1 C1 C3 108.22(13) . 4 ?
N1 C1 H1A 110.1 . . ?
C3 C1 H1A 110.1 4 . ?
N1 C1 H1B 110.1 . . ?
C3 C1 H1B 110.1 4 . ?
H1A C1 H1B 108.4 . . ?
N1 C2 C2 108.57(10) . 4 ?
N1 C2 H2A 110.0 . . ?
C2 C2 H2A 110.0 4 . ?
N1 C2 H2B 110.0 . . ?
C2 C2 H2B 110.0 4 . ?
H2A C2 H2B 108.4 . . ?

loop_
_geom_bond_atom_site_label_1
_geom_bond_atom_site_label_2
_geom_bond_distance
_geom_bond_site_symmetry_2
_geom_bond_publ_flag
Br1 K2 3.22380(17) . ?
Br1 K1 3.3533(4) . ?
Br2 K1 3.2784(4) . ?
Br2 K1 3.2786(4) 10_455 ?
K2 K1 3.8390(6) 25_565 ?
K2 K1 3.8391(6) . ?
K1 K1 3.8283(12) 10_455 ?
N1 C2 1.485(2) . ?
N1 C3 1.495(2) . ?
N1 C1 1.498(2) . ?
N1 H1 1.0000 . ?
C3 C1 1.532(2) 4 ?
C3 H3A 0.9900 . ?
C3 H3B 0.9900 . ?
C1 H1A 0.9900 . ?
C1 H1B 0.9900 . ?
C2 C2 1.529(4) 4 ?
C2 H2A 0.9900 . ?
C2 H2B 0.9900 . ?

loop_
_geom_hbond_atom_site_label_D
_geom_hbond_atom_site_label_H
_geom_hbond_atom_site_label_A
_geom_hbond_distance_DH
_geom_hbond_distance_HA
_geom_hbond_distance_DA
_geom_hbond_angle_DHA
_geom_hbond_site_symmetry_A
_geom_hbond_publ_flag
C3 H3A Br2 0.99 2.91 3.8407(19) 157.1 31 yes
C3 H3B Br2 0.99 2.90 3.8636(18) 164.1 . yes
C1 H1A Br1 0.99 2.94 3.8838(19) 159.2 27 yes
C1 H1B Br2 0.99 3.02 3.9169(19) 151.8 31 yes
C2 H2B Br1 0.99 3.10 3.6319(19) 115.1 2_665 yes
N1 H1 Br1 1.00 2.19 3.1852(14) 174.2 . yes
C3 H3A Br2 0.99 2.91 3.8407(19) 157.1 31 yes
C3 H3B Br2 0.99 2.90 3.8636(18) 164.1 . yes
C1 H1A Br1 0.99 2.94 3.8838(19) 159.2 27 yes
C1 H1B Br2 0.99 3.02 3.9169(19) 151.8 31 yes
C2 H2B Br1 0.99 3.10 3.6319(19) 115.1 2_665 yes

loop_
_geom_torsion_atom_site_label_1
_geom_torsion_atom_site_label_2
_geom_torsion_atom_site_label_3
_geom_torsion_atom_site_label_4
_geom_torsion
_geom_torsion_site_symmetry_1
_geom_torsion_site_symmetry_2
_geom_torsion_site_symmetry_3
_geom_torsion_site_symmetry_4
_geom_torsion_publ_flag
C2 N1 C3 C1 -59.52(18) . . . 4 ?
C1 N1 C3 C1 63.17(16) . . . 4 ?
C2 N1 C1 C3 62.53(18) . . . 4 ?
C3 N1 C1 C3 -59.85(17) . . . 4 ?
C3 N1 C2 C2 63.5(2) . . . 4 ?
C1 N1 C2 C2 -58.8(3) . . . 4 ?
